data_1552231
loop_
_publ_author_name
'Radtke, Julian'
'Schickedanz, Kai'
'Bamberg, Marcel'
'Menduti, Luigi'
'Schollmeyer, Dieter'
'Bolte, Michael'
'Lerner, Hans-Wolfram'
'Wagner, Matthias'

_publ_section_title
;
 Selective access to either a doubly boron-doped tetrabenzopentacene or an
 oxadiborepin from the same precursor
;
_journal_name_full 'Chemical Science'
_journal_paper_doi 10.1039/C9SC03115D
_journal_year 2019
_chemical_formula_moiety 'C32 H18 B2'
_chemical_formula_sum 'C32 H18 B2'
_chemical_formula_weight 424.08
_space_group_crystal_system monoclinic
_space_group_IT_number 5
_space_group_name_Hall 'C 2y'
_space_group_name_H-M_alt 'C 1 2 1'
_symmetry_space_group_name_Hall 'C 2y'
_symmetry_space_group_name_H-M 'C 1 2 1'
_atom_sites_solution_hydrogens geom
_audit_creation_method SHELXL-2016/6
_audit_update_record
;
2019-06-11 deposited with the CCDC.    2019-08-15 downloaded from the CCDC.
;
_cell_angle_alpha 90
_cell_angle_beta 92.763(19)
_cell_angle_gamma 90
_cell_formula_units_Z 2
_cell_length_a 24.030(5)
_cell_length_b 3.8493(6)
_cell_length_c 10.627(3)
_cell_measurement_reflns_used 5251
_cell_measurement_temperature 173(2)
_cell_measurement_theta_max 26.5
_cell_measurement_theta_min 3.39
_cell_volume 981.8(4)
_computing_cell_refinement 'X-Area (Stoe & Cie, 2001)'
_computing_data_collection 'X-Area (Stoe & Cie, 2001)'
_computing_data_reduction 'X-Area (Stoe & Cie, 2001)'
_computing_molecular_graphics 'XP in SHELXTL-Plus (Sheldrick, 2008)'
_computing_publication_material SHELXL
_computing_structure_refinement 'SHELXL (Sheldrick, 2008)'
_computing_structure_solution 'SHELXS (Sheldrick, 2008)'
_diffrn_ambient_temperature 173(2)
_diffrn_measured_fraction_theta_full 0.996
_diffrn_measured_fraction_theta_max 0.996
_diffrn_measurement_device_type 'STOE IPDS II two-circle-diffractometer'
_diffrn_measurement_method \w
_diffrn_radiation_type MoK\a
_diffrn_radiation_wavelength 0.71073
_diffrn_reflns_av_R_equivalents 0.0808
_diffrn_reflns_av_unetI/netI 0.0770
_diffrn_reflns_Laue_measured_fraction_full 0.996
_diffrn_reflns_Laue_measured_fraction_max 0.996
_diffrn_reflns_limit_h_max 30
_diffrn_reflns_limit_h_min -30
_diffrn_reflns_limit_k_max 4
_diffrn_reflns_limit_k_min -4
_diffrn_reflns_limit_l_max 13
_diffrn_reflns_limit_l_min -13
_diffrn_reflns_number 7193
_diffrn_reflns_point_group_measured_fraction_full 0.982
_diffrn_reflns_point_group_measured_fraction_max 0.981
_diffrn_reflns_theta_full 25.000
_diffrn_reflns_theta_max 26.370
_diffrn_reflns_theta_min 3.395
_diffrn_source 'Genix 3D I\mS microfocus X-ray source'
_exptl_absorpt_coefficient_mu 0.080
_exptl_absorpt_correction_T_max 1.000
_exptl_absorpt_correction_T_min 0.143
_exptl_absorpt_correction_type multi-scan
_exptl_absorpt_process_details 'X-Area (Stoe & Cie, 2001)'
_exptl_crystal_colour 'light brown'
_exptl_crystal_density_diffrn 1.434
_exptl_crystal_description plate
_exptl_crystal_F_000 440
_exptl_crystal_size_max 0.110
_exptl_crystal_size_mid 0.030
_exptl_crystal_size_min 0.010
_refine_diff_density_max 0.281
_refine_diff_density_min -0.263
_refine_diff_density_rms 0.051
_refine_ls_abs_structure_details
; 
 Flack x determined using 438 quotients [(I+)-(I-)]/[(I+)+(I-)] 
 (Parsons, Flack and Wagner, Acta Cryst. B69 (2013) 249-259). 
;
_refine_ls_abs_structure_Flack 5.8(10)
_refine_ls_extinction_method none
_refine_ls_goodness_of_fit_ref 1.036
_refine_ls_hydrogen_treatment constr
_refine_ls_matrix_type full
_refine_ls_number_parameters 154
_refine_ls_number_reflns 1976
_refine_ls_number_restraints 1
_refine_ls_restrained_S_all 1.036
_refine_ls_R_factor_all 0.0855
_refine_ls_R_factor_gt 0.0611
_refine_ls_shift/su_max 0.000
_refine_ls_shift/su_mean 0.000
_refine_ls_structure_factor_coef Fsqd
_refine_ls_weighting_details 'w=1/[\s^2^(Fo^2^)+(0.0646P)^2^] where P=(Fo^2^+2Fc^2^)/3'
_refine_ls_weighting_scheme calc
_refine_ls_wR_factor_gt 0.1262
_refine_ls_wR_factor_ref 0.1358
_reflns_Friedel_coverage 0.703
_reflns_Friedel_fraction_full 0.963
_reflns_Friedel_fraction_max 0.960
_reflns_number_gt 1516
_reflns_number_total 1976
_reflns_threshold_expression 'I > 2\s(I)'
_cod_data_source_file c9sc03115d2.cif
_cod_data_source_block wa2704
_cod_database_code 1552231
_shelx_shelxl_version_number 2016/6
_shelx_space_group_comment
; 
The symmetry employed for this shelxl refinement is uniquely defined 
by the following loop, which should always be used as a source of 
symmetry information in preference to the above space-group names. 
They are only intended as comments. 
;
_shelx_estimated_absorpt_t_min 0.991
_shelx_estimated_absorpt_t_max 0.999

loop_
_space_group_symop_operation_xyz
'x, y, z'
'-x, y, -z'
'x+1/2, y+1/2, z'
'-x+1/2, y+1/2, -z'

loop_
_atom_site_label
_atom_site_type_symbol
_atom_site_fract_x
_atom_site_fract_y
_atom_site_fract_z
_atom_site_U_iso_or_equiv
_atom_site_adp_type
_atom_site_occupancy
_atom_site_site_symmetry_order
_atom_site_calc_flag
_atom_site_refinement_flags_posn
_atom_site_refinement_flags_adp
B1 B 0.5324(2) 0.4402(12) 0.6209(5) 0.0199(10) Uani 1 1 d . .
C1 C 0.46763(18) 0.3805(11) 0.6199(4) 0.0212(9) Uani 1 1 d . .
C2 C 0.43765(18) 0.3780(10) 0.5020(4) 0.0195(9) Uani 1 1 d . .
C3 C 0.37990(18) 0.3079(11) 0.4944(4) 0.0204(9) Uani 1 1 d . .
C4 C 0.35353(19) 0.2305(12) 0.6064(4) 0.0247(9) Uani 1 1 d . .
H4 H 0.314809 0.179223 0.603062 0.030 Uiso 1 1 calc R U
C5 C 0.38304(18) 0.2279(13) 0.7207(4) 0.0275(10) Uani 1 1 d . .
H5 H 0.364565 0.171851 0.795045 0.033 Uiso 1 1 calc R U
C6 C 0.43939(17) 0.3060(11) 0.7284(4) 0.0228(9) Uani 1 1 d . .
H6 H 0.458954 0.309019 0.808257 0.027 Uiso 1 1 calc R U
C11 C 0.56956(18) 0.5438(11) 0.7379(4) 0.0208(9) Uani 1 1 d . .
C12 C 0.62807(19) 0.4665(11) 0.7372(4) 0.0215(10) Uani 1 1 d . .
C13 C 0.65306(17) 0.3298(11) 0.6273(4) 0.0205(9) Uani 1 1 d . .
C14 C 0.70784(17) 0.2294(12) 0.6376(4) 0.0251(10) Uani 1 1 d . .
H14 H 0.724171 0.128751 0.566603 0.030 Uiso 1 1 calc R U
C15 C 0.74078(19) 0.2707(12) 0.7502(4) 0.0264(10) Uani 1 1 d . .
H15 H 0.778362 0.193315 0.754596 0.032 Uiso 1 1 calc R U
C16 C 0.71887(19) 0.4205(12) 0.8521(4) 0.0255(10) Uani 1 1 d . .
H16 H 0.741632 0.457157 0.926542 0.031 Uiso 1 1 calc R U
C17 C 0.6625(2) 0.5219(12) 0.8482(4) 0.0230(10) Uani 1 1 d . .
C18 C 0.63880(19) 0.6740(12) 0.9545(4) 0.0272(11) Uani 1 1 d . .
H18 H 0.661570 0.710280 1.028910 0.033 Uiso 1 1 calc R U
C19 C 0.58400(18) 0.7699(13) 0.9527(4) 0.0277(10) Uani 1 1 d . .
H19 H 0.569255 0.883056 1.023272 0.033 Uiso 1 1 calc R U
C20 C 0.54987(19) 0.6983(12) 0.8448(4) 0.0256(9) Uani 1 1 d . .
H20 H 0.511535 0.758526 0.845065 0.031 Uiso 1 1 calc R U

loop_
_atom_site_aniso_label
_atom_site_aniso_U_11
_atom_site_aniso_U_22
_atom_site_aniso_U_33
_atom_site_aniso_U_23
_atom_site_aniso_U_13
_atom_site_aniso_U_12
B1 0.016(2) 0.021(2) 0.022(2) 0.0049(17) 0.0027(18) 0.0008(17)
C1 0.019(2) 0.022(2) 0.022(2) -0.0017(17) 0.0039(16) 0.0044(17)
C2 0.021(2) 0.015(2) 0.023(2) 0.0007(16) 0.0028(16) -0.0004(16)
C3 0.020(2) 0.021(2) 0.020(2) -0.0021(17) 0.0041(15) 0.0021(17)
C4 0.019(2) 0.027(2) 0.029(2) 0.0052(19) -0.0003(16) -0.0006(18)
C5 0.023(2) 0.036(3) 0.025(2) 0.0066(19) 0.0098(17) -0.001(2)
C6 0.022(2) 0.027(2) 0.0198(19) -0.0004(17) 0.0013(16) 0.0045(18)
C11 0.017(2) 0.025(2) 0.021(2) 0.0037(17) 0.0024(16) -0.0022(18)
C12 0.019(2) 0.021(2) 0.024(2) 0.0021(16) 0.0027(17) -0.0036(16)
C13 0.018(2) 0.018(2) 0.026(2) 0.0004(16) 0.0027(15) -0.0006(16)
C14 0.022(2) 0.028(2) 0.025(2) 0.0044(19) 0.0046(17) -0.0010(19)
C15 0.016(2) 0.031(3) 0.032(2) 0.0028(19) -0.0001(17) 0.0006(18)
C16 0.021(2) 0.030(2) 0.025(2) 0.0013(18) -0.0024(18) -0.0008(18)
C17 0.024(2) 0.025(2) 0.021(2) 0.0037(17) 0.0024(17) -0.0044(17)
C18 0.027(2) 0.034(3) 0.020(2) 0.0014(19) -0.0011(17) -0.008(2)
C19 0.028(2) 0.034(3) 0.021(2) -0.0072(18) 0.0035(17) -0.0010(19)
C20 0.025(2) 0.030(2) 0.022(2) 0.0002(19) 0.0041(17) 0.0023(19)

loop_
_atom_type_symbol
_atom_type_description
_atom_type_scat_dispersion_real
_atom_type_scat_dispersion_imag
_atom_type_scat_source
C C 0.0033 0.0016 'International Tables Vol C Tables 4.2.6.8 and 6.1.1.4'
H H 0.0000 0.0000 'International Tables Vol C Tables 4.2.6.8 and 6.1.1.4'
B B 0.0013 0.0007 'International Tables Vol C Tables 4.2.6.8 and 6.1.1.4'

loop_
_geom_angle_atom_site_label_1
_geom_angle_atom_site_label_2
_geom_angle_atom_site_label_3
_geom_angle
_geom_angle_site_symmetry_1
_geom_angle_site_symmetry_3
C2 B1 C11 116.5(4) 2_656 .
C2 B1 C1 118.3(4) 2_656 .
C11 B1 C1 125.2(4) . .
C6 C1 C2 118.9(4) . .
C6 C1 B1 123.0(4) . .
C2 C1 B1 117.9(3) . .
C3 C2 C1 120.6(4) . .
C3 C2 B1 118.7(4) . 2_656
C1 C2 B1 120.7(4) . 2_656
C4 C3 C2 118.3(4) . .
C4 C3 C13 120.4(4) . 2_656
C2 C3 C13 121.3(3) . 2_656
C5 C4 C3 120.9(4) . .
C5 C4 H4 119.5 . .
C3 C4 H4 119.5 . .
C4 C5 C6 120.8(4) . .
C4 C5 H5 119.6 . .
C6 C5 H5 119.6 . .
C5 C6 C1 120.5(4) . .
C5 C6 H6 119.7 . .
C1 C6 H6 119.7 . .
C20 C11 C12 117.8(4) . .
C20 C11 B1 124.2(4) . .
C12 C11 B1 118.0(4) . .
C17 C12 C13 118.6(4) . .
C17 C12 C11 119.6(4) . .
C13 C12 C11 121.8(4) . .
C14 C13 C12 118.4(4) . .
C14 C13 C3 121.5(4) . 2_656
C12 C13 C3 120.1(4) . 2_656
C13 C14 C15 122.2(4) . .
C13 C14 H14 118.9 . .
C15 C14 H14 118.9 . .
C16 C15 C14 120.1(4) . .
C16 C15 H15 119.9 . .
C14 C15 H15 119.9 . .
C15 C16 C17 120.3(4) . .
C15 C16 H16 119.9 . .
C17 C16 H16 119.9 . .
C16 C17 C18 120.9(4) . .
C16 C17 C12 120.2(4) . .
C18 C17 C12 118.9(4) . .
C19 C18 C17 121.7(4) . .
C19 C18 H18 119.2 . .
C17 C18 H18 119.2 . .
C18 C19 C20 118.8(4) . .
C18 C19 H19 120.6 . .
C20 C19 H19 120.6 . .
C11 C20 C19 123.0(4) . .
C11 C20 H20 118.5 . .
C19 C20 H20 118.5 . .

loop_
_geom_bond_atom_site_label_1
_geom_bond_atom_site_label_2
_geom_bond_distance
_geom_bond_site_symmetry_2
B1 C2 1.540(6) 2_656
B1 C11 1.548(6) .
B1 C1 1.572(7) .
C1 C6 1.396(6) .
C1 C2 1.415(6) .
C2 C3 1.412(6) .
C3 C4 1.407(6) .
C3 C13 1.486(5) 2_656
C4 C5 1.377(6) .
C4 H4 0.9500 .
C5 C6 1.386(6) .
C5 H5 0.9500 .
C6 H6 0.9500 .
C11 C20 1.385(6) .
C11 C12 1.438(6) .
C12 C17 1.424(6) .
C12 C13 1.438(6) .
C13 C14 1.371(6) .
C14 C15 1.411(6) .
C14 H14 0.9500 .
C15 C16 1.356(6) .
C15 H15 0.9500 .
C16 C17 1.408(7) .
C16 H16 0.9500 .
C17 C18 1.416(6) .
C18 C19 1.367(6) .
C18 H18 0.9500 .
C19 C20 1.405(6) .
C19 H19 0.9500 .
C20 H20 0.9500 .

loop_
_geom_torsion_atom_site_label_1
_geom_torsion_atom_site_label_2
_geom_torsion_atom_site_label_3
_geom_torsion_atom_site_label_4
_geom_torsion
_geom_torsion_site_symmetry_1
_geom_torsion_site_symmetry_4
C2 B1 C1 C6 156.3(4) 2_656 .
C11 B1 C1 C6 -21.1(6) . .
C2 B1 C1 C2 -19.0(5) 2_656 .
C11 B1 C1 C2 163.6(4) . .
C6 C1 C2 C3 1.2(6) . .
B1 C1 C2 C3 176.7(4) . .
C6 C1 C2 B1 -176.9(4) . 2_656
B1 C1 C2 B1 -1.3(5) . 2_656
C1 C2 C3 C4 -1.9(6) . .
B1 C2 C3 C4 176.2(4) 2_656 .
C1 C2 C3 C13 175.4(4) . 2_656
B1 C2 C3 C13 -6.5(6) 2_656 2_656
C2 C3 C4 C5 0.9(7) . .
C13 C3 C4 C5 -176.5(4) 2_656 .
C3 C4 C5 C6 0.8(7) . .
C4 C5 C6 C1 -1.6(7) . .
C2 C1 C6 C5 0.6(6) . .
B1 C1 C6 C5 -174.7(4) . .
C2 B1 C11 C20 161.8(4) 2_656 .
C1 B1 C11 C20 -20.7(7) . .
C2 B1 C11 C12 -19.9(5) 2_656 .
C1 B1 C11 C12 157.6(4) . .
C20 C11 C12 C17 5.4(6) . .
B1 C11 C12 C17 -173.0(4) . .
C20 C11 C12 C13 -175.4(4) . .
B1 C11 C12 C13 6.2(5) . .
C17 C12 C13 C14 5.8(6) . .
C11 C12 C13 C14 -173.4(4) . .
C17 C12 C13 C3 -172.7(4) . 2_656
C11 C12 C13 C3 8.0(6) . 2_656
C12 C13 C14 C15 -2.9(7) . .
C3 C13 C14 C15 175.6(4) 2_656 .
C13 C14 C15 C16 -1.4(7) . .
C14 C15 C16 C17 2.8(7) . .
C15 C16 C17 C18 179.1(4) . .
C15 C16 C17 C12 0.2(6) . .
C13 C12 C17 C16 -4.6(6) . .
C11 C12 C17 C16 174.7(4) . .
C13 C12 C17 C18 176.6(4) . .
C11 C12 C17 C18 -4.1(6) . .
C16 C17 C18 C19 -179.2(4) . .
C12 C17 C18 C19 -0.3(7) . .
C17 C18 C19 C20 3.4(7) . .
C12 C11 C20 C19 -2.4(7) . .
B1 C11 C20 C19 175.9(4) . .
C18 C19 C20 C11 -2.0(7) . .
